data_9000317
loop_
_publ_author_name
'Brown, G. E.'
'Prewitt, C. T.'

_publ_section_title
;
 High-temperature crystal chemistry of hortonolite
 sample #12052 T = 375 C
 Note: variety hortonolite
;
_journal_name_full 'American Mineralogist'
_journal_page_first 577
_journal_page_last 587
_journal_volume 58
_journal_year 1973
_chemical_formula_sum 'Ca0.01 Fe0.61 Mg1.38 O4 Si'
_chemical_name_mineral Forsterite
_space_group_IT_number 62
_symmetry_space_group_name_Hall '-P 2c 2ab'
_symmetry_space_group_name_H-M 'P b n m'
_cell_angle_alpha 90
_cell_angle_beta 90
_cell_angle_gamma 90
_cell_length_a 4.795
_cell_length_b 10.337
_cell_length_c 6.045
_cell_formula_units_Z 4
_cell_volume 299.626
_database_code_amcsd 0000326
_diffrn_ambient_temperature 648.15
_exptl_crystal_density_diffrn 3.549
_cod_original_formula_sum 'Si Mg1.38 Fe.61 Ca.01 O4'
_cod_database_code 9000317

loop_
_space_group_symop_operation_xyz
x,y,z
x,y,1/2-z
-x,-y,1/2+z
1/2+x,1/2-y,1/2+z
1/2-x,1/2+y,1/2-z
1/2-x,1/2+y,z
1/2+x,1/2-y,-z
-x,-y,-z

loop_
_atom_site_aniso_label
_atom_site_aniso_U_11
_atom_site_aniso_U_22
_atom_site_aniso_U_33
_atom_site_aniso_U_12
_atom_site_aniso_U_13
_atom_site_aniso_U_23
Si 0.00606 0.00650 0.00926 0.00025 0.00000 0.00000
Mg1 0.00978 0.01353 0.00981 -0.00025 -0.00147 -0.00317
Fe1 0.00978 0.01353 0.00981 -0.00025 -0.00147 -0.00317
Mg2 0.01305 0.00704 0.01111 0.00025 0.00000 0.00000
Fe2 0.01305 0.00704 0.01111 0.00025 0.00000 0.00000
Ca2 0.01305 0.00704 0.01111 0.00025 0.00000 0.00000
O1 0.00559 0.01462 0.01185 0.00151 0.00000 0.00000
O2 0.01293 0.00650 0.01296 -0.00075 0.00000 0.00000
O3 0.01188 0.01299 0.01185 0.00050 -0.00073 0.00348

loop_
_atom_site_label
_atom_site_fract_x
_atom_site_fract_y
_atom_site_fract_z
_atom_site_occupancy
Si 0.42790 0.09520 0.25000 1.00000
Mg1 0.00000 0.00000 0.00000 0.67700
Fe1 0.00000 0.00000 0.00000 0.32300
Mg2 0.98860 0.27880 0.25000 0.70300
Fe2 0.98860 0.27880 0.25000 0.28700
Ca2 0.98860 0.27880 0.25000 0.01000
O1 0.76540 0.09190 0.25000 1.00000
O2 0.21770 0.44960 0.25000 1.00000
O3 0.28160 0.16360 0.03480 1.00000

loop_
_cod_related_entry_id
_cod_related_entry_database
_cod_related_entry_code
1 AMCSD 0000326
